data_4303541
loop_
_publ_author_name
'Yixun Zhang'
'Andrew W. Maverick'

_publ_section_title
;
Preparation of an Isocyano-\b-diketone via its Metal Complexes, by Use of
Metal Ions as Protecting Groups
;
_journal_name_full 'Inorganic Chemistry'
_journal_page_first 10512
_journal_page_last 10518
_journal_paper_doi 10.1021/ic900202e
_journal_volume 48
_journal_year 2009
_chemical_formula_moiety 'C12 H11 N O2'
_chemical_formula_sum 'C12 H11 N O2'
_chemical_formula_weight 201.22
_chemical_name_common (4-isocyanophenyl)acetylacetone
_chemical_name_systematic
;
 3-(4-isocyanophenyl)-2,4-pentanedione
;
_space_group_IT_number 14
_symmetry_cell_setting monoclinic
_symmetry_space_group_name_Hall '-P 2ybc'
_symmetry_space_group_name_H-M 'P 1 21/c 1'
_atom_sites_solution_hydrogens geom
_atom_sites_solution_primary direct
_atom_sites_solution_secondary difmap
_audit_creation_method SHELXL-97
_cell_angle_alpha 90.00
_cell_angle_beta 93.666(13)
_cell_angle_gamma 90.00
_cell_formula_units_Z 4
_cell_length_a 7.0820(15)
_cell_length_b 11.606(3)
_cell_length_c 12.427(3)
_cell_measurement_reflns_used 2278
_cell_measurement_temperature 110
_cell_measurement_theta_max 27.485
_cell_measurement_theta_min 2.546
_cell_volume 1019.3(4)
_computing_cell_refinement 'HKL Scalepack (Otwinowski & Minor 1997)'
_computing_data_collection 'COLLECT (Nonius, 2000)'
_computing_data_reduction 'HKL Denzo and Scalepack (Otwinowski & Minor 1997)'
_computing_molecular_graphics 'ORTEP-3 for Windows (Farrugia, 1997)'
_computing_publication_material 'SHELXL-97 (Sheldrick, 1997)'
_computing_structure_refinement 'SHELXL-97 (Sheldrick, 1997)'
_computing_structure_solution 'SIR97 (Altomare  et al., 1999)'
_diffrn_ambient_temperature 110
_diffrn_measured_fraction_theta_full 0.991
_diffrn_measured_fraction_theta_max 0.991
_diffrn_measurement_device 'KappaCCD (with Oxford Cryostream)'
_diffrn_measurement_method ' \w scans with \k offsets'
_diffrn_radiation_monochromator graphite
_diffrn_radiation_source 'fine-focus sealed tube'
_diffrn_radiation_type MoK\a
_diffrn_radiation_wavelength 0.71073
_diffrn_reflns_av_R_equivalents 0.0364
_diffrn_reflns_av_sigmaI/netI 0.0582
_diffrn_reflns_limit_h_max 9
_diffrn_reflns_limit_h_min -9
_diffrn_reflns_limit_k_max 15
_diffrn_reflns_limit_k_min -14
_diffrn_reflns_limit_l_max 16
_diffrn_reflns_limit_l_min -16
_diffrn_reflns_number 3983
_diffrn_reflns_theta_full 27.52
_diffrn_reflns_theta_max 27.52
_diffrn_reflns_theta_min 2.88
_diffrn_standards_decay_% <2
_diffrn_standards_number 0
_exptl_absorpt_coefficient_mu 0.090
_exptl_absorpt_correction_type none
_exptl_crystal_colour colorless
_exptl_crystal_density_diffrn 1.311
_exptl_crystal_density_method 'not measured'
_exptl_crystal_description fragment
_exptl_crystal_F_000 424
_exptl_crystal_size_max 0.25
_exptl_crystal_size_mid 0.10
_exptl_crystal_size_min 0.06
_refine_diff_density_max 0.304
_refine_diff_density_min -0.324
_refine_diff_density_rms 0.105
_refine_ls_extinction_method none
_refine_ls_goodness_of_fit_ref 1.082
_refine_ls_hydrogen_treatment mixed
_refine_ls_matrix_type full
_refine_ls_number_parameters 141
_refine_ls_number_reflns 2323
_refine_ls_number_restraints 0
_refine_ls_restrained_S_all 1.082
_refine_ls_R_factor_all 0.0936
_refine_ls_R_factor_gt 0.0539
_refine_ls_shift/su_max 0.000
_refine_ls_shift/su_mean 0.000
_refine_ls_structure_factor_coef Fsqd
_refine_ls_weighting_details 'calc w=1/[\s^2^(Fo^2^)+(0.0822P)^2^+0.0419P] where P=(Fo^2^+2Fc^2^)/3'
_refine_ls_weighting_scheme calc
_refine_ls_wR_factor_gt 0.1370
_refine_ls_wR_factor_ref 0.1572
_reflns_number_gt 1532
_reflns_number_total 2323
_reflns_threshold_expression I>2\s(I)
_cod_data_source_file ic900202e_si_001_1.cif
_cod_data_source_block compound_1
_cod_depositor_comments
;
The following automatic conversions were performed:
'_symmetry_cell_setting' value 'Monoclinic' changed to 'monoclinic'
according to '/home/saulius/struct/CIF-dictionaries/cif_core.dic'
dictionary named 'cif_core.dic' version 2.4.1 from 2010-06-29.

Automatic conversion script
Id: cif_fix_enum 1527 2010-12-29 10:47:43Z saulius 
;
_cod_original_sg_symbol_H-M 'P 21/c'
_cod_database_code 4303541

loop_
_symmetry_equiv_pos_as_xyz
'x, y, z'
'-x, y+1/2, -z+1/2'
'-x, -y, -z'
'x, -y-1/2, z-1/2'

loop_
_atom_site_label
_atom_site_type_symbol
_atom_site_fract_x
_atom_site_fract_y
_atom_site_fract_z
_atom_site_U_iso_or_equiv
_atom_site_adp_type
_atom_site_occupancy
_atom_site_symmetry_multiplicity
_atom_site_calc_flag
_atom_site_refinement_flags
_atom_site_disorder_assembly
_atom_site_disorder_group
O1 O 0.48611(19) 0.19037(11) 0.49333(10) 0.0311(4) Uani 1 1 d . . .
O2 O 0.77042(19) 0.07568(13) 0.46542(11) 0.0334(4) Uani 1 1 d . . .
N1 N 0.1602(2) -0.13001(15) -0.03896(13) 0.0310(4) Uani 1 1 d . . .
C1 C 0.2040(3) 0.17883(18) 0.38130(16) 0.0317(5) Uani 1 1 d . . .
H1A H 0.1204 0.1179 0.4051 0.048 Uiso 1 1 calc R . .
H1B H 0.1834 0.1892 0.3032 0.048 Uiso 1 1 calc R . .
H1C H 0.1761 0.2511 0.4179 0.048 Uiso 1 1 calc R . .
C2 C 0.4044(3) 0.14597(16) 0.40816(14) 0.0267(4) Uani 1 1 d . . .
C3 C 0.5007(3) 0.06601(16) 0.34442(14) 0.0254(4) Uani 1 1 d . . .
C4 C 0.6844(3) 0.03227(17) 0.37854(15) 0.0287(5) Uani 1 1 d . . .
C5 C 0.7954(3) -0.05521(19) 0.32081(17) 0.0361(5) Uani 1 1 d . . .
H5A H 0.9199 -0.0652 0.3589 0.054 Uiso 0.50 1 calc PR . .
H5B H 0.8115 -0.0289 0.2470 0.054 Uiso 0.50 1 calc PR . .
H5C H 0.7277 -0.1289 0.3187 0.054 Uiso 0.50 1 calc PR . .
H5D H 0.7195 -0.0834 0.2575 0.054 Uiso 0.50 1 calc PR . .
H5E H 0.8278 -0.1198 0.3694 0.054 Uiso 0.50 1 calc PR . .
H5F H 0.9117 -0.0198 0.2977 0.054 Uiso 0.50 1 calc PR . .
C6 C 0.4050(3) 0.01584(16) 0.24474(14) 0.0255(4) Uani 1 1 d . . .
C7 C 0.3281(3) -0.09480(17) 0.24474(15) 0.0302(5) Uani 1 1 d . . .
H7 H 0.3337 -0.1379 0.3099 0.036 Uiso 1 1 calc R . .
C8 C 0.2436(3) -0.14318(17) 0.15173(15) 0.0304(5) Uani 1 1 d . . .
H8 H 0.1911 -0.2185 0.1529 0.036 Uiso 1 1 calc R . .
C9 C 0.2369(3) -0.08012(17) 0.05748(15) 0.0278(5) Uani 1 1 d . . .
C10 C 0.3088(3) 0.03116(17) 0.05489(15) 0.0299(5) Uani 1 1 d . . .
H10 H 0.3014 0.0743 -0.0102 0.036 Uiso 1 1 calc R . .
C11 C 0.3914(3) 0.07814(17) 0.14887(15) 0.0283(5) Uani 1 1 d . . .
H11 H 0.4399 0.1544 0.1479 0.034 Uiso 1 1 calc R . .
C12 C 0.1027(3) -0.1710(2) -0.11995(17) 0.0401(5) Uani 1 1 d . . .
H2 H 0.659(5) 0.135(3) 0.496(2) 0.097(11) Uiso 1 1 d . . .

loop_
_atom_site_aniso_label
_atom_site_aniso_U_11
_atom_site_aniso_U_22
_atom_site_aniso_U_33
_atom_site_aniso_U_23
_atom_site_aniso_U_13
_atom_site_aniso_U_12
O1 0.0343(8) 0.0312(8) 0.0273(7) -0.0050(6) -0.0005(6) -0.0024(6)
O2 0.0307(8) 0.0357(9) 0.0332(8) -0.0001(6) -0.0029(6) -0.0019(6)
N1 0.0307(9) 0.0311(10) 0.0305(9) -0.0027(7) -0.0025(7) 0.0049(7)
C1 0.0306(10) 0.0304(11) 0.0342(11) -0.0063(9) 0.0012(8) 0.0025(9)
C2 0.0320(10) 0.0225(10) 0.0256(10) 0.0027(8) 0.0028(8) -0.0045(8)
C3 0.0278(10) 0.0238(10) 0.0246(9) 0.0007(8) 0.0024(8) -0.0030(8)
C4 0.0313(10) 0.0247(11) 0.0303(10) 0.0027(8) 0.0039(8) -0.0054(8)
C5 0.0321(11) 0.0346(12) 0.0418(12) -0.0027(9) 0.0031(9) 0.0032(9)
C6 0.0251(9) 0.0236(10) 0.0284(10) -0.0015(8) 0.0056(8) 0.0008(8)
C7 0.0363(11) 0.0293(11) 0.0251(10) 0.0018(8) 0.0019(8) -0.0014(9)
C8 0.0336(11) 0.0258(10) 0.0318(10) -0.0027(8) 0.0025(8) -0.0034(9)
C9 0.0270(10) 0.0288(11) 0.0274(10) -0.0045(8) -0.0008(8) 0.0045(8)
C10 0.0356(11) 0.0279(11) 0.0262(10) 0.0024(8) 0.0013(8) 0.0046(9)
C11 0.0325(10) 0.0218(10) 0.0310(10) 0.0011(8) 0.0049(8) 0.0007(8)
C12 0.0426(12) 0.0407(13) 0.0359(12) -0.0038(10) -0.0047(10) 0.0077(11)

loop_
_atom_type_symbol
_atom_type_description
_atom_type_scat_dispersion_real
_atom_type_scat_dispersion_imag
_atom_type_scat_source
C C 0.0033 0.0016 'International Tables Vol C Tables 4.2.6.8 and 6.1.1.4'
H H 0.0000 0.0000 'International Tables Vol C Tables 4.2.6.8 and 6.1.1.4'
N N 0.0061 0.0033 'International Tables Vol C Tables 4.2.6.8 and 6.1.1.4'
O O 0.0106 0.0060 'International Tables Vol C Tables 4.2.6.8 and 6.1.1.4'

loop_
_geom_angle_atom_site_label_1
_geom_angle_atom_site_label_2
_geom_angle_atom_site_label_3
_geom_angle
_geom_angle_site_symmetry_1
_geom_angle_site_symmetry_3
_geom_angle_publ_flag
C2 O1 H2 100.9(14) . . ?
C4 O2 H2 102.6(17) . . ?
C12 N1 C9 177.73(19) . . ?
C2 C1 H1A 109.5 . . ?
C2 C1 H1B 109.5 . . ?
H1A C1 H1B 109.5 . . ?
C2 C1 H1C 109.5 . . ?
H1A C1 H1C 109.5 . . ?
H1B C1 H1C 109.5 . . ?
O1 C2 C3 120.99(18) . . ?
O1 C2 C1 117.17(16) . . ?
C3 C2 C1 121.82(17) . . ?
C4 C3 C2 118.94(17) . . ?
C4 C3 C6 120.47(16) . . ?
C2 C3 C6 120.55(17) . . ?
O2 C4 C3 121.23(17) . . ?
O2 C4 C5 115.24(18) . . ?
C3 C4 C5 123.53(18) . . ?
C4 C5 H5A 109.5 . . ?
C4 C5 H5B 109.5 . . ?
H5A C5 H5B 109.5 . . ?
C4 C5 H5C 109.5 . . ?
H5A C5 H5C 109.5 . . ?
H5B C5 H5C 109.5 . . ?
C4 C5 H5D 109.5 . . ?
H5A C5 H5D 141.1 . . ?
H5B C5 H5D 56.3 . . ?
H5C C5 H5D 56.3 . . ?
C4 C5 H5E 109.5 . . ?
H5A C5 H5E 56.3 . . ?
H5B C5 H5E 141.1 . . ?
H5C C5 H5E 56.3 . . ?
H5D C5 H5E 109.5 . . ?
C4 C5 H5F 109.5 . . ?
H5A C5 H5F 56.3 . . ?
H5B C5 H5F 56.3 . . ?
H5C C5 H5F 141.1 . . ?
H5D C5 H5F 109.5 . . ?
H5E C5 H5F 109.5 . . ?
C11 C6 C7 118.21(18) . . ?
C11 C6 C3 120.72(17) . . ?
C7 C6 C3 121.07(16) . . ?
C8 C7 C6 121.38(18) . . ?
C8 C7 H7 119.3 . . ?
C6 C7 H7 119.3 . . ?
C9 C8 C7 118.86(19) . . ?
C9 C8 H8 120.6 . . ?
C7 C8 H8 120.6 . . ?
C8 C9 C10 121.35(18) . . ?
C8 C9 N1 119.65(18) . . ?
C10 C9 N1 118.98(17) . . ?
C11 C10 C9 118.84(18) . . ?
C11 C10 H10 120.6 . . ?
C9 C10 H10 120.6 . . ?
C10 C11 C6 121.32(18) . . ?
C10 C11 H11 119.3 . . ?
C6 C11 H11 119.3 . . ?

loop_
_geom_bond_atom_site_label_1
_geom_bond_atom_site_label_2
_geom_bond_distance
_geom_bond_site_symmetry_2
_geom_bond_publ_flag
O1 C2 1.282(2) . ?
O2 C4 1.306(2) . ?
O2 H2 1.13(4) . ?
N1 C12 1.163(3) . ?
N1 C9 1.408(2) . ?
C1 C2 1.487(3) . ?
C1 H1A 0.9800 . ?
C1 H1B 0.9800 . ?
C1 H1C 0.9800 . ?
C2 C3 1.423(3) . ?
C3 C4 1.398(3) . ?
C3 C6 1.492(3) . ?
C4 C5 1.495(3) . ?
C5 H5A 0.9800 . ?
C5 H5B 0.9800 . ?
C5 H5C 0.9800 . ?
C5 H5D 0.9800 . ?
C5 H5E 0.9800 . ?
C5 H5F 0.9800 . ?
C6 C11 1.392(3) . ?
C6 C7 1.395(3) . ?
C7 C8 1.386(3) . ?
C7 H7 0.9500 . ?
C8 C9 1.379(3) . ?
C8 H8 0.9500 . ?
C9 C10 1.389(3) . ?
C10 C11 1.384(3) . ?
C10 H10 0.9500 . ?
C11 H11 0.9500 . ?

loop_
_geom_hbond_atom_site_label_D
_geom_hbond_atom_site_label_H
_geom_hbond_atom_site_label_A
_geom_hbond_distance_DH
_geom_hbond_distance_HA
_geom_hbond_distance_DA
_geom_hbond_angle_DHA
_geom_hbond_site_symmetry_A
O2 H2 O1 1.13(4) 1.38(4) 2.4568(19) 155(3) .

loop_
_geom_torsion_atom_site_label_1
_geom_torsion_atom_site_label_2
_geom_torsion_atom_site_label_3
_geom_torsion_atom_site_label_4
_geom_torsion
_geom_torsion_site_symmetry_1
_geom_torsion_site_symmetry_2
_geom_torsion_site_symmetry_3
_geom_torsion_site_symmetry_4
_geom_torsion_publ_flag
O1 C2 C3 C4 2.8(3) . . . . ?
C1 C2 C3 C4 -175.27(17) . . . . ?
O1 C2 C3 C6 -179.31(16) . . . . ?
C1 C2 C3 C6 2.7(3) . . . . ?
C2 C3 C4 O2 -2.3(3) . . . . ?
C6 C3 C4 O2 179.76(16) . . . . ?
C2 C3 C4 C5 177.04(17) . . . . ?
C6 C3 C4 C5 -0.9(3) . . . . ?
C4 C3 C6 C11 -102.3(2) . . . . ?
C2 C3 C6 C11 79.8(2) . . . . ?
C4 C3 C6 C7 77.2(2) . . . . ?
C2 C3 C6 C7 -100.7(2) . . . . ?
C11 C6 C7 C8 1.3(3) . . . . ?
C3 C6 C7 C8 -178.19(17) . . . . ?
C6 C7 C8 C9 0.3(3) . . . . ?
C7 C8 C9 C10 -1.6(3) . . . . ?
C7 C8 C9 N1 176.82(17) . . . . ?
C8 C9 C10 C11 1.1(3) . . . . ?
N1 C9 C10 C11 -177.26(17) . . . . ?
C9 C10 C11 C6 0.6(3) . . . . ?
C7 C6 C11 C10 -1.8(3) . . . . ?
C3 C6 C11 C10 177.75(17) . . . . ?
